data_2208820
loop_
_publ_author_name
'Hong Su'
'Ya-Shuang Huang'
'Yi-Hang Wen'
'Yun-Long Feng'

_publ_section_title
Tetrakis(\m-4-tolylsulfanylacetato-\k^2^<i>O</i>:<i>O</i>')bis[(<i>N</i>,<i>N</i>'-dimethylformamide-\k<i>O</i>)copper(II)]
_journal_coeditor_code CI2025
_journal_issue 5
_journal_name_full 'Acta Crystallographica Section E'
_journal_page_first m1071
_journal_page_last m1073
_journal_paper_doi 10.1107/S1600536806013602
_journal_volume 62
_journal_year 2006
_chemical_formula_iupac '[Cu2 (C9 H9 O2 S)4 (C3 H7 N O)2]'
_chemical_formula_moiety 'C42 H50 Cu2 N2 O10 S4'
_chemical_formula_sum 'C42 H50 Cu2 N2 O10 S4'
_chemical_formula_weight 984.11
_chemical_name_systematic
;
Tetrakis(\m-4-tolylsulfanylacetato-\k^2^O:O')bis[(N,N'-
dimethylformamide-\kO)copper(II)]
;
_space_group_IT_number 14
_symmetry_cell_setting monoclinic
_symmetry_space_group_name_Hall '-P 2yn'
_symmetry_space_group_name_H-M 'P 1 21/n 1'
_atom_sites_solution_hydrogens geom
_atom_sites_solution_primary direct
_atom_sites_solution_secondary difmap
_audit_creation_method SHELXL-97
_cell_angle_alpha 90.00
_cell_angle_beta 97.490(10)
_cell_angle_gamma 90.00
_cell_formula_units_Z 2
_cell_length_a 10.997(7)
_cell_length_b 7.808(5)
_cell_length_c 27.066(17)
_cell_measurement_reflns_used 2295
_cell_measurement_temperature 273(2)
_cell_measurement_theta_max 27.77
_cell_measurement_theta_min 1.92
_cell_volume 2304(3)
_computing_cell_refinement 'SAINT (Bruker, 2002)'
_computing_data_collection 'SMART (Bruker, 2002)'
_computing_data_reduction SAINT
_computing_molecular_graphics 'SHELXTL (Bruker, 2002)'
_computing_publication_material SHELXL97
_computing_structure_refinement 'SHELXL97 (Sheldrick, 1997)'
_computing_structure_solution 'SHELXS97 (Sheldrick, 1997)'
_diffrn_ambient_temperature 273(2)
_diffrn_measured_fraction_theta_full 0.992
_diffrn_measured_fraction_theta_max 0.992
_diffrn_measurement_device_type 'Bruker SMART CCD area-detector'
_diffrn_measurement_method '\f and \w'
_diffrn_radiation_monochromator graphite
_diffrn_radiation_source 'fine-focus sealed tube'
_diffrn_radiation_type MoK\a
_diffrn_radiation_wavelength 0.71073
_diffrn_reflns_av_R_equivalents 0.0430
_diffrn_reflns_av_sigmaI/netI 0.0687
_diffrn_reflns_limit_h_max 14
_diffrn_reflns_limit_h_min -14
_diffrn_reflns_limit_k_max 10
_diffrn_reflns_limit_k_min -7
_diffrn_reflns_limit_l_max 35
_diffrn_reflns_limit_l_min -33
_diffrn_reflns_number 14547
_diffrn_reflns_theta_full 27.77
_diffrn_reflns_theta_max 27.77
_diffrn_reflns_theta_min 1.92
_diffrn_standards_number 0
_exptl_absorpt_coefficient_mu 1.160
_exptl_absorpt_correction_T_max 0.812
_exptl_absorpt_correction_T_min 0.757
_exptl_absorpt_correction_type multi-scan
_exptl_absorpt_process_details '(SADABS; Sheldrick, 1996)'
_exptl_crystal_colour green
_exptl_crystal_density_diffrn 1.418
_exptl_crystal_density_method 'not measured'
_exptl_crystal_description Prism
_exptl_crystal_F_000 1008
_exptl_crystal_size_max 0.30
_exptl_crystal_size_mid 0.20
_exptl_crystal_size_min 0.18
_refine_diff_density_max 0.889
_refine_diff_density_min -0.465
_refine_ls_extinction_method none
_refine_ls_goodness_of_fit_ref 1.090
_refine_ls_hydrogen_treatment constr
_refine_ls_matrix_type full
_refine_ls_number_parameters 338
_refine_ls_number_reflns 5397
_refine_ls_number_restraints 38
_refine_ls_restrained_S_all 1.089
_refine_ls_R_factor_all 0.0866
_refine_ls_R_factor_gt 0.0486
_refine_ls_shift/su_max 0.001
_refine_ls_shift/su_mean 0.000
_refine_ls_structure_factor_coef Fsqd
_refine_ls_weighting_details 'calc w=1/[\s^2^(Fo^2^)+(0.0643P)^2^] where P=(Fo^2^+2Fc^2^)/3'
_refine_ls_weighting_scheme calc
_refine_ls_wR_factor_gt 0.1259
_refine_ls_wR_factor_ref 0.1398
_reflns_number_gt 3383
_reflns_number_total 5397
_reflns_threshold_expression I>2\s(I)
_cod_data_source_file ci2025.cif
_cod_data_source_block I
_cod_depositor_comments
;
The following automatic conversions were performed:
'_symmetry_cell_setting' value 'Monoclinic' changed to 'monoclinic'
according to '/home/saulius/struct/CIF-dictionaries/cif_core.dic'
dictionary named 'cif_core.dic' version 2.4.1 from 2010-06-29.

Automatic conversion script
Id: cif_fix_enum 1527 2010-12-29 10:47:43Z saulius 

The following automatic conversions were performed:

'_symmetry_cell_setting' value 'Monoclinic' changed to 'monoclinic'
according to /home/saulius/struct/CIF-dictionaries/cif_core.dic
dictionary named 'cif_core.dic' version 2.4.1 from 2010-06-29.

Automatic conversion script
Id: cif_fix_values 1715 2011-07-08 13:25:40Z adriana 
;
_cod_original_sg_symbol_H-M 'P 21/n'
_cod_database_code 2208820
_cod_database_fobs_code 2208820

loop_
_symmetry_equiv_pos_as_xyz
'x, y, z'
'-x+1/2, y+1/2, -z+1/2'
'-x, -y, -z'
'x-1/2, -y-1/2, z-1/2'

loop_
_atom_site_type_symbol
_atom_site_label
_atom_site_fract_x
_atom_site_fract_y
_atom_site_fract_z
_atom_site_U_iso_or_equiv
_atom_site_adp_type
_atom_site_calc_flag
_atom_site_refinement_flags
_atom_site_occupancy
_atom_site_disorder_assembly
_atom_site_disorder_group
Cu Cu1 0.39525(3) 0.42264(5) 0.004521(13) 0.04032(15) Uani d . 1 . .
S S1 0.41150(10) 0.60759(15) 0.18109(3) 0.0653(3) Uani d . 1 . .
S S2 0.80652(8) 0.09866(15) 0.09115(4) 0.0639(3) Uani d . 1 . .
O O1 0.4223(2) 0.4924(3) 0.07471(8) 0.0535(6) Uani d . 1 . .
O O2 0.5966(2) 0.6278(3) 0.06643(8) 0.0556(7) Uani d . 1 . .
O O3 0.49371(19) 0.2181(3) 0.02382(8) 0.0505(6) Uani d . 1 A .
O O4 0.66980(19) 0.3492(3) 0.01476(9) 0.0564(6) Uani d . 1 . .
O O5 0.21435(19) 0.3166(3) 0.00251(9) 0.0537(6) Uani d . 1 . .
C C1 0.3355(3) 0.8035(5) 0.16511(12) 0.0538(9) Uani d . 1 . .
C C2 0.3474(3) 0.8982(5) 0.12321(13) 0.0581(10) Uani d . 1 . .
H H2 0.3968 0.8580 0.1003 0.070 Uiso calc R 1 . .
C C3 0.2877(4) 1.0498(6) 0.11483(14) 0.0644(11) Uani d . 1 . .
H H3 0.2992 1.1127 0.0866 0.077 Uiso calc R 1 . .
C C4 0.2096(3) 1.1145(6) 0.14721(17) 0.0686(12) Uani d . 1 . .
C C5 0.1948(4) 1.0144(7) 0.18830(15) 0.0725(12) Uani d . 1 . .
H H5 0.1406 1.0503 0.2099 0.087 Uiso calc R 1 . .
C C6 0.2568(4) 0.8659(6) 0.19795(14) 0.0661(11) Uani d . 1 . .
H H6 0.2472 0.8043 0.2266 0.079 Uiso calc R 1 . .
C C7 0.1466(4) 1.2851(7) 0.13740(19) 0.0923(15) Uani d . 1 . .
H H7A 0.1584 1.3533 0.1672 0.138 Uiso calc R 1 . .
H H7B 0.0605 1.2671 0.1276 0.138 Uiso calc R 1 . .
H H7C 0.1809 1.3434 0.1112 0.138 Uiso calc R 1 . .
C C8 0.5394(3) 0.6158(5) 0.14677(12) 0.0559(10) Uani d . 1 . .
H H8A 0.5743 0.7298 0.1505 0.067 Uiso calc R 1 . .
H H8B 0.6010 0.5366 0.1621 0.067 Uiso calc R 1 . .
C C9 0.5156(3) 0.5749(4) 0.09122(11) 0.0444(8) Uani d . 1 . .
C C10 0.7332(14) 0.0863(16) 0.1437(6) 0.056(4) Uani d PD 0.485(4) A 1
C C11 0.6145(15) 0.144(3) 0.1491(7) 0.063(7) Uani d PD 0.485(4) A 1
H H11A 0.5671 0.1980 0.1226 0.075 Uiso calc PR 0.485(4) A 1
C C12 0.5680(19) 0.122(2) 0.1942(5) 0.061(5) Uani d PD 0.485(4) A 1
H H12A 0.4896 0.1609 0.1975 0.074 Uiso calc PR 0.485(4) A 1
C C13 0.6377(9) 0.0414(13) 0.2343(3) 0.081(3) Uani d PD 0.485(4) A 1
C C14 0.7552(9) -0.0160(13) 0.2286(3) 0.090(3) Uani d PD 0.485(4) A 1
H H14A 0.8024 -0.0692 0.2552 0.108 Uiso calc PR 0.485(4) A 1
C C15 0.8033(8) 0.0044(13) 0.1840(3) 0.073(3) Uani d PD 0.485(4) A 1
H H15A 0.8815 -0.0359 0.1808 0.088 Uiso calc PR 0.485(4) A 1
C C16 0.5839(14) 0.0154(18) 0.2815(4) 0.130(5) Uani d PD 0.485(4) A 1
H H16A 0.6457 0.0348 0.3094 0.194 Uiso calc PR 0.485(4) A 1
H H16B 0.5539 -0.0997 0.2827 0.194 Uiso calc PR 0.485(4) A 1
H H16C 0.5175 0.0944 0.2828 0.194 Uiso calc PR 0.485(4) A 1
C C10' 0.7411(11) 0.1490(15) 0.1468(5) 0.048(3) Uani d PD 0.515(4) A 2
C C11' 0.6194(13) 0.126(2) 0.1508(6) 0.061(7) Uani d PD 0.515(4) A 2
H H11B 0.5661 0.0851 0.1239 0.073 Uiso calc PR 0.515(4) A 2
C C12' 0.5774(17) 0.162(2) 0.1946(5) 0.068(5) Uani d PD 0.515(4) A 2
H H12B 0.4945 0.1435 0.1963 0.081 Uiso calc PR 0.515(4) A 2
C C13' 0.6465(7) 0.2228(11) 0.2363(3) 0.066(2) Uani d PD 0.515(4) A 2
C C14' 0.7656(7) 0.2511(12) 0.2304(3) 0.082(3) Uani d PD 0.515(4) A 2
H H14B 0.8175 0.2964 0.2571 0.098 Uiso calc PR 0.515(4) A 2
C C15' 0.8129(7) 0.2164(11) 0.1873(2) 0.069(2) Uani d PD 0.515(4) A 2
H H15B 0.8952 0.2389 0.1854 0.083 Uiso calc PR 0.515(4) A 2
C C16' 0.5933(10) 0.2486(16) 0.2850(3) 0.108(4) Uani d PD 0.515(4) A 2
H H16D 0.6357 0.1762 0.3102 0.162 Uiso calc PR 0.515(4) A 2
H H16E 0.5077 0.2197 0.2802 0.162 Uiso calc PR 0.515(4) A 2
H H16F 0.6029 0.3662 0.2951 0.162 Uiso calc PR 0.515(4) A 2
C C17 0.6790(3) 0.0642(4) 0.04372(13) 0.0500(8) Uani d . 1 A .
H H17A 0.7089 0.0106 0.0153 0.060 Uiso calc R 1 . .
H H17B 0.6228 -0.0155 0.0564 0.060 Uiso calc R 1 . .
C C18 0.6092(3) 0.2232(5) 0.02619(11) 0.0434(8) Uani d . 1 . .
C C19 0.1459(3) 0.3317(5) -0.03853(16) 0.0651(11) Uani d . 1 B 1
C C20 -0.0457(5) 0.2992(10) -0.0940(2) 0.128(2) Uani d . 1 B 1
C C21 -0.0325(5) 0.2335(8) -0.0037(2) 0.115(2) Uani d . 1 B 1
N N1 0.0293(2) 0.2963(4) -0.04461(11) 0.0547(8) Uani d . 1 B 1

loop_
_atom_site_aniso_label
_atom_site_aniso_U_11
_atom_site_aniso_U_22
_atom_site_aniso_U_33
_atom_site_aniso_U_12
_atom_site_aniso_U_13
_atom_site_aniso_U_23
Cu1 0.0293(2) 0.0547(3) 0.0372(2) -0.00246(18) 0.00495(14) -0.00662(18)
S1 0.0739(7) 0.0848(8) 0.0405(5) -0.0005(5) 0.0195(5) -0.0023(5)
S2 0.0398(5) 0.0858(8) 0.0642(6) 0.0034(5) -0.0002(4) 0.0076(5)
O1 0.0496(13) 0.0703(17) 0.0419(13) -0.0104(13) 0.0108(11) -0.0135(12)
O2 0.0439(13) 0.0832(19) 0.0399(13) -0.0113(12) 0.0068(10) -0.0138(12)
O3 0.0355(11) 0.0569(16) 0.0583(15) -0.0030(11) 0.0033(10) -0.0061(11)
O4 0.0383(12) 0.0581(16) 0.0739(17) 0.0026(12) 0.0116(12) 0.0089(13)
O5 0.0343(11) 0.0722(17) 0.0533(15) -0.0079(12) 0.0012(10) -0.0022(12)
C1 0.0475(19) 0.077(3) 0.0379(19) -0.0096(18) 0.0077(15) -0.0151(17)
C2 0.051(2) 0.081(3) 0.045(2) 0.002(2) 0.0128(16) -0.0107(19)
C3 0.057(2) 0.085(3) 0.053(2) -0.001(2) 0.0134(18) -0.004(2)
C4 0.047(2) 0.085(3) 0.071(3) 0.002(2) -0.0041(19) -0.023(2)
C5 0.062(2) 0.103(4) 0.056(2) 0.000(3) 0.022(2) -0.026(2)
C6 0.068(2) 0.090(3) 0.044(2) 0.000(2) 0.0199(18) -0.009(2)
C7 0.076(3) 0.104(4) 0.096(4) 0.011(3) 0.009(3) -0.017(3)
C8 0.0482(18) 0.078(3) 0.0405(19) 0.0010(18) 0.0037(15) -0.0102(17)
C9 0.0409(17) 0.055(2) 0.0373(17) 0.0080(17) 0.0048(14) -0.0072(15)
C10 0.055(6) 0.053(8) 0.053(6) -0.022(6) -0.021(4) 0.000(6)
C11 0.043(10) 0.055(9) 0.090(15) -0.009(8) 0.009(8) -0.008(9)
C12 0.071(9) 0.076(10) 0.039(7) -0.028(7) 0.010(6) 0.001(5)
C13 0.104(8) 0.074(8) 0.065(6) -0.015(6) 0.009(6) -0.008(5)
C14 0.144(10) 0.078(7) 0.044(5) 0.007(7) -0.003(6) 0.015(5)
C15 0.068(5) 0.080(7) 0.065(6) 0.009(5) -0.015(4) 0.013(5)
C16 0.217(15) 0.129(11) 0.049(6) -0.045(11) 0.039(8) 0.002(6)
C10' 0.037(5) 0.057(8) 0.048(5) -0.009(5) -0.003(3) 0.002(5)
C11' 0.069(14) 0.080(12) 0.030(7) 0.009(9) -0.011(7) 0.001(7)
C12' 0.049(7) 0.071(9) 0.083(11) -0.009(7) 0.006(7) -0.007(6)
C13' 0.077(5) 0.073(6) 0.047(4) 0.004(4) 0.004(4) 0.004(4)
C14' 0.079(6) 0.107(8) 0.052(5) -0.015(5) -0.021(4) -0.009(5)
C15' 0.050(4) 0.100(7) 0.053(5) -0.012(4) -0.005(3) -0.002(4)
C16' 0.129(9) 0.141(10) 0.057(6) -0.011(8) 0.027(6) -0.018(6)
C17 0.0449(18) 0.050(2) 0.054(2) 0.0010(16) 0.0035(15) -0.0074(16)
C18 0.0435(17) 0.052(2) 0.0342(17) 0.0001(16) 0.0042(13) -0.0109(15)
C19 0.045(2) 0.064(3) 0.084(3) -0.004(2) 0.0010(19) -0.007(2)
C20 0.083(3) 0.165(6) 0.120(5) -0.006(4) -0.047(3) 0.016(4)
C21 0.077(3) 0.155(6) 0.121(5) -0.035(3) 0.048(3) -0.004(4)
N1 0.0316(13) 0.064(2) 0.068(2) -0.0002(14) 0.0069(13) -0.0040(16)

loop_
_atom_type_symbol
_atom_type_description
_atom_type_scat_dispersion_real
_atom_type_scat_dispersion_imag
_atom_type_scat_source
C C 0.0033 0.0016 'International Tables Vol C Tables 4.2.6.8 and 6.1.1.4'
H H 0.0000 0.0000 'International Tables Vol C Tables 4.2.6.8 and 6.1.1.4'
Cu Cu 0.3201 1.2651 'International Tables Vol C Tables 4.2.6.8 and 6.1.1.4'
N N 0.0061 0.0033 'International Tables Vol C Tables 4.2.6.8 and 6.1.1.4'
O O 0.0106 0.0060 'International Tables Vol C Tables 4.2.6.8 and 6.1.1.4'
S S 0.1246 0.1234 'International Tables Vol C Tables 4.2.6.8 and 6.1.1.4'

loop_
_geom_angle_atom_site_label_1
_geom_angle_atom_site_label_2
_geom_angle_atom_site_label_3
_geom_angle_site_symmetry_1
_geom_angle_site_symmetry_3
_geom_angle
_geom_angle_publ_flag
O1 Cu1 O3 . . 87.68(10) yes
O1 Cu1 O4 . 3_665 90.54(11) yes
O3 Cu1 O4 . 3_665 167.97(9) yes
O1 Cu1 O2 . 3_665 167.81(9) yes
O3 Cu1 O2 . 3_665 90.18(10) yes
O4 Cu1 O2 3_665 3_665 89.07(11) yes
O1 Cu1 O5 . . 98.89(9) yes
O3 Cu1 O5 . . 99.79(10) yes
O4 Cu1 O5 3_665 . 92.23(10) yes
O2 Cu1 O5 3_665 . 93.30(9) yes
O1 Cu1 Cu1 . 3_665 86.49(7) ?
O3 Cu1 Cu1 . 3_665 86.51(8) ?
O4 Cu1 Cu1 3_665 3_665 81.51(8) ?
O2 Cu1 Cu1 3_665 3_665 81.40(7) ?
O5 Cu1 Cu1 . 3_665 171.82(7) ?
C1 S1 C8 . . 102.76(18) ?
C10 S2 C17 . . 100.1(4) ?
C17 S2 C10' . . 105.8(3) ?
C9 O1 Cu1 . . 120.4(2) ?
C9 O2 Cu1 . 3_665 125.5(2) ?
C18 O3 Cu1 . . 120.3(2) ?
C18 O4 Cu1 . 3_665 126.3(2) ?
C19 O5 Cu1 . . 115.4(2) ?
C2 C1 C6 . . 117.9(4) ?
C2 C1 S1 . . 125.0(3) ?
C6 C1 S1 . . 117.1(3) ?
C3 C2 C1 . . 120.7(3) ?
C3 C2 H2 . . 119.6 ?
C1 C2 H2 . . 119.6 ?
C2 C3 C4 . . 122.2(4) ?
C2 C3 H3 . . 118.9 ?
C4 C3 H3 . . 118.9 ?
C5 C4 C3 . . 116.4(4) ?
C5 C4 C7 . . 122.7(4) ?
C3 C4 C7 . . 120.9(4) ?
C6 C5 C4 . . 121.9(4) ?
C6 C5 H5 . . 119.0 ?
C4 C5 H5 . . 119.0 ?
C5 C6 C1 . . 120.7(4) ?
C5 C6 H6 . . 119.6 ?
C1 C6 H6 . . 119.6 ?
C4 C7 H7A . . 109.5 ?
C4 C7 H7B . . 109.5 ?
H7A C7 H7B . . 109.5 ?
C4 C7 H7C . . 109.5 ?
H7A C7 H7C . . 109.5 ?
H7B C7 H7C . . 109.5 ?
C9 C8 S1 . . 117.4(2) ?
C9 C8 H8A . . 107.9 ?
S1 C8 H8A . . 107.9 ?
C9 C8 H8B . . 107.9 ?
S1 C8 H8B . . 107.9 ?
H8A C8 H8B . . 107.2 ?
O1 C9 O2 . . 126.1(3) ?
O1 C9 C8 . . 119.3(3) ?
O2 C9 C8 . . 114.6(3) ?
C15 C10 C11 . . 119.2(16) ?
C15 C10 S2 . . 113.4(11) ?
C11 C10 S2 . . 127.4(10) ?
C12 C11 C10 . . 120.2(19) ?
C12 C11 H11A . . 119.9 ?
C10 C11 H11A . . 119.9 ?
C11 C12 C13 . . 120.8(18) ?
C11 C12 H12A . . 119.6 ?
C13 C12 H12A . . 119.6 ?
C14 C13 C12 . . 118.7(12) ?
C14 C13 C16 . . 122.0(10) ?
C12 C13 C16 . . 119.3(12) ?
C15 C14 C13 . . 121.6(8) ?
C15 C14 H14A . . 119.2 ?
C13 C14 H14A . . 119.2 ?
C14 C15 C10 . . 119.6(11) ?
C14 C15 H15A . . 120.2 ?
C10 C15 H15A . . 120.2 ?
C15' C10' C11' . . 117.1(12) ?
C15' C10' S2 . . 120.2(9) ?
C11' C10' S2 . . 122.7(8) ?
C12' C11' C10' . . 119.2(15) ?
C12' C11' H11B . . 120.4 ?
C10' C11' H11B . . 120.4 ?
C11' C12' C13' . . 125.4(15) ?
C11' C12' H12B . . 117.3 ?
C13' C12' H12B . . 117.3 ?
C14' C13' C12' . . 113.8(11) ?
C14' C13' C16' . . 124.4(8) ?
C12' C13' C16' . . 121.8(10) ?
C13' C14' C15' . . 123.2(7) ?
C13' C14' H14B . . 118.4 ?
C15' C14' H14B . . 118.4 ?
C14' C15' C10' . . 121.1(9) ?
C14' C15' H15B . . 119.5 ?
C10' C15' H15B . . 119.5 ?
C13' C16' H16D . . 109.5 ?
C13' C16' H16E . . 109.5 ?
H16D C16' H16E . . 109.5 ?
C13' C16' H16F . . 109.5 ?
H16D C16' H16F . . 109.5 ?
H16E C16' H16F . . 109.5 ?
C18 C17 S2 . . 114.9(2) ?
C18 C17 H17A . . 108.5 ?
S2 C17 H17A . . 108.5 ?
C18 C17 H17B . . 108.5 ?
S2 C17 H17B . . 108.5 ?
H17A C17 H17B . . 107.5 ?
O4 C18 O3 . . 125.3(3) ?
O4 C18 C17 . . 117.4(3) ?
O3 C18 C17 . . 117.3(3) ?
O5 C19 N1 . . 123.8(4) ?
C19 N1 C21 . . 121.7(4) ?
C19 N1 C20 . . 122.4(4) ?
C21 N1 C20 . . 115.6(4) ?

loop_
_geom_bond_atom_site_label_1
_geom_bond_atom_site_label_2
_geom_bond_site_symmetry_2
_geom_bond_distance
_geom_bond_publ_flag
Cu1 O1 . 1.961(2) yes
Cu1 O3 . 1.962(3) yes
Cu1 O4 3_665 1.965(3) yes
Cu1 O2 3_665 1.974(2) yes
Cu1 O5 . 2.149(2) yes
Cu1 Cu1 3_665 2.6409(15) yes
S1 C1 . 1.770(4) ?
S1 C8 . 1.784(4) ?
S2 C10 . 1.726(19) ?
S2 C17 . 1.794(3) ?
S2 C10' . 1.796(15) ?
O1 C9 . 1.245(4) yes
O2 C9 . 1.253(4) yes
O2 Cu1 3_665 1.974(2) ?
O3 C18 . 1.263(4) yes
O4 C18 . 1.250(4) yes
O4 Cu1 3_665 1.965(3) ?
O5 C19 . 1.263(4) yes
C1 C2 . 1.374(5) ?
C1 C6 . 1.406(5) ?
C2 C3 . 1.358(5) ?
C2 H2 . 0.93 ?
C3 C4 . 1.399(6) ?
C3 H3 . 0.93 ?
C4 C5 . 1.386(6) ?
C4 C7 . 1.509(6) ?
C5 C6 . 1.353(6) ?
C5 H5 . 0.93 ?
C6 H6 . 0.93 ?
C7 H7A . 0.96 ?
C7 H7B . 0.96 ?
C7 H7C . 0.96 ?
C8 C9 . 1.526(4) ?
C8 H8A . 0.97 ?
C8 H8B . 0.97 ?
C10 C15 . 1.405(9) ?
C10 C11 . 1.407(9) ?
C11 C12 . 1.393(9) ?
C11 H11A . 0.93 ?
C12 C13 . 1.395(10) ?
C12 H12A . 0.93 ?
C13 C14 . 1.395(8) ?
C13 C16 . 1.488(13) ?
C14 C15 . 1.389(8) ?
C14 H14A . 0.93 ?
C15 H15A . 0.93 ?
C16 H16A . 0.96 ?
C16 H16B . 0.96 ?
C16 H16C . 0.96 ?
C10' C15' . 1.369(8) ?
C10' C11' . 1.369(8) ?
C11' C12' . 1.357(8) ?
C11' H11B . 0.93 ?
C12' C13' . 1.360(9) ?
C12' H12B . 0.93 ?
C13' C14' . 1.357(7) ?
C13' C16' . 1.523(12) ?
C14' C15' . 1.365(7) ?
C14' H14B . 0.93 ?
C15' H15B . 0.93 ?
C16' H16D . 0.96 ?
C16' H16E . 0.96 ?
C16' H16F . 0.96 ?
C17 C18 . 1.504(5) ?
C17 H17A . 0.97 ?
C17 H17B . 0.97 ?
C19 N1 . 1.301(4) ?
C20 N1 . 1.476(6) ?
C21 N1 . 1.458(6) ?

loop_
_geom_torsion_atom_site_label_1
_geom_torsion_atom_site_label_2
_geom_torsion_atom_site_label_3
_geom_torsion_atom_site_label_4
_geom_torsion_site_symmetry_1
_geom_torsion
O3 Cu1 O1 C9 . 86.4(3)
O4 Cu1 O1 C9 3_665 -81.7(3)
O2 Cu1 O1 C9 3_665 6.3(7)
O5 Cu1 O1 C9 . -174.1(3)
Cu1 Cu1 O1 C9 3_665 -0.3(3)
O1 Cu1 O3 C18 . -85.9(2)
O4 Cu1 O3 C18 3_665 -4.2(6)
O2 Cu1 O3 C18 3_665 82.1(2)
O5 Cu1 O3 C18 . 175.5(2)
Cu1 Cu1 O3 C18 3_665 0.7(2)
O1 Cu1 O5 C19 . 148.0(3)
O3 Cu1 O5 C19 . -122.8(3)
O4 Cu1 O5 C19 3_665 57.1(3)
O2 Cu1 O5 C19 3_665 -32.1(3)
C8 S1 C1 C2 . 21.7(4)
C8 S1 C1 C6 . -158.5(3)
C6 C1 C2 C3 . 2.0(5)
S1 C1 C2 C3 . -178.2(3)
C1 C2 C3 C4 . -1.7(6)
C2 C3 C4 C5 . -0.8(6)
C2 C3 C4 C7 . 178.8(4)
C3 C4 C5 C6 . 3.0(6)
C7 C4 C5 C6 . -176.5(4)
C4 C5 C6 C1 . -2.7(6)
C2 C1 C6 C5 . 0.1(6)
S1 C1 C6 C5 . -179.7(3)
C1 S1 C8 C9 . -78.3(3)
Cu1 O1 C9 O2 . 3.3(5)
Cu1 O1 C9 C8 . -175.4(2)
Cu1 O2 C9 O1 3_665 -5.5(5)
Cu1 O2 C9 C8 3_665 173.2(2)
S1 C8 C9 O1 . -20.4(5)
S1 C8 C9 O2 . 160.8(3)
C17 S2 C10 C15 . 142.4(8)
C10' S2 C10 C15 . -105(2)
C17 S2 C10 C11 . -36.1(11)
C10' S2 C10 C11 . 76(2)
C15 C10 C11 C12 . 0.5(12)
S2 C10 C11 C12 . 178.9(10)
C10 C11 C12 C13 . -0.2(12)
C11 C12 C13 C14 . 0.1(17)
C11 C12 C13 C16 . -178.4(9)
C12 C13 C14 C15 . -0.4(17)
C16 C13 C14 C15 . 178.1(10)
C13 C14 C15 C10 . 0.7(16)
C11 C10 C15 C14 . -0.8(15)
S2 C10 C15 C14 . -179.4(8)
C10 S2 C10' C15' . 122(3)
C17 S2 C10' C15' . -166.6(8)
C10 S2 C10' C11' . -59(2)
C17 S2 C10' C11' . 12.3(11)
C15' C10' C11' C12' . -3.0(13)
S2 C10' C11' C12' . 178.1(9)
C10' C11' C12' C13' . 0.6(13)
C11' C12' C13' C14' . 1.9(16)
C11' C12' C13' C16' . -175.8(9)
C12' C13' C14' C15' . -2.1(15)
C16' C13' C14' C15' . 175.6(10)
C13' C14' C15' C10' . -0.3(15)
C11' C10' C15' C14' . 2.8(15)
S2 C10' C15' C14' . -178.2(7)
C10 S2 C17 C18 . 87.3(5)
C10' S2 C17 C18 . 71.7(5)
Cu1 O4 C18 O3 3_665 5.3(5)
Cu1 O4 C18 C17 3_665 -175.3(2)
Cu1 O3 C18 O4 . -3.6(4)
Cu1 O3 C18 C17 . 177.0(2)
S2 C17 C18 O4 . 49.0(4)
S2 C17 C18 O3 . -131.5(3)
Cu1 O5 C19 N1 . -170.4(3)
O5 C19 N1 C21 . -0.5(7)
O5 C19 N1 C20 . -173.9(5)
